data_4069152
loop_
_publ_author_name
'Langer, Jens'
'Krieck, Sven'
'Fischer, Reinald'
'G\"orls, Helmar'
'Walther, Dirk'
'Westerhausen, Matthias'

_publ_section_title
;
 1,4-Dioxane Adducts of Grignard Reagents: Synthesis, Ether Fragmentation
 Reactions, and Structural Diversity of Grignard Reagent/1,4-Dioxane
 Complexes
;
_journal_issue 19
_journal_name_full Organometallics
_journal_page_first 5814
_journal_paper_doi 10.1021/om9000567
_journal_volume 28
_journal_year 2009
_chemical_formula_moiety 'C16 H32 Li O4, C27 H33 Mg'
_chemical_formula_sum 'C43 H65 Li Mg O4'
_chemical_formula_weight 677.20
_chemical_name_systematic
; 
 ? 
;
_space_group_IT_number 19
_symmetry_cell_setting orthorhombic
_symmetry_space_group_name_Hall 'P 2ac 2ab'
_symmetry_space_group_name_H-M 'P 21 21 21'
_atom_sites_solution_hydrogens geom
_atom_sites_solution_primary direct
_atom_sites_solution_secondary difmap
_audit_creation_method SHELXL-97
_cell_angle_alpha 90.00
_cell_angle_beta 90.00
_cell_angle_gamma 90.00
_cell_formula_units_Z 4
_cell_length_a 15.1845(3)
_cell_length_b 16.4324(3)
_cell_length_c 17.2198(4)
_cell_measurement_reflns_used 30397
_cell_measurement_temperature 183(2)
_cell_measurement_theta_max 27.53
_cell_measurement_theta_min 4.13
_cell_volume 4296.65(15)
_computing_cell_refinement DENZO
_computing_data_collection COLLECT
_computing_data_reduction DENZO
_computing_molecular_graphics SHELXTL/PC
_computing_publication_material SHELXL-97
_computing_structure_refinement 'SHELXL-97 (Sheldrick, 1997)'
_computing_structure_solution 'SHELXS-97 (Sheldrick, 1990)'
_diffrn_ambient_temperature 183(2)
_diffrn_measured_fraction_theta_full 0.990
_diffrn_measured_fraction_theta_max 0.990
_diffrn_measurement_device_type KappaCCD
_diffrn_measurement_method 'phi- + omega-scan'
_diffrn_radiation_monochromator graphite
_diffrn_radiation_source 'fine-focus sealed tube'
_diffrn_radiation_type MoK\a
_diffrn_radiation_wavelength 0.71073
_diffrn_reflns_av_R_equivalents 0.0475
_diffrn_reflns_av_sigmaI/netI 0.0433
_diffrn_reflns_limit_h_max 19
_diffrn_reflns_limit_h_min -19
_diffrn_reflns_limit_k_max 21
_diffrn_reflns_limit_k_min -21
_diffrn_reflns_limit_l_max 21
_diffrn_reflns_limit_l_min -22
_diffrn_reflns_number 30397
_diffrn_reflns_theta_full 27.53
_diffrn_reflns_theta_max 27.53
_diffrn_reflns_theta_min 4.13
_exptl_absorpt_coefficient_mu 0.077
_exptl_absorpt_correction_type none
_exptl_crystal_colour colourless
_exptl_crystal_density_diffrn 1.047
_exptl_crystal_density_method 'not measured'
_exptl_crystal_description prism
_exptl_crystal_F_000 1480
_exptl_crystal_size_max 0.04
_exptl_crystal_size_mid 0.04
_exptl_crystal_size_min 0.04
_refine_diff_density_max 0.177
_refine_diff_density_min -0.257
_refine_diff_density_rms 0.035
_refine_ls_abs_structure_details 'Flack H D (1983), Acta Cryst. A39, 876-881'
_refine_ls_abs_structure_Flack 0.1(3)
_refine_ls_extinction_method none
_refine_ls_goodness_of_fit_ref 1.018
_refine_ls_hydrogen_treatment constr
_refine_ls_matrix_type full
_refine_ls_number_parameters 450
_refine_ls_number_reflns 9794
_refine_ls_number_restraints 1
_refine_ls_restrained_S_all 1.021
_refine_ls_R_factor_all 0.0879
_refine_ls_R_factor_gt 0.0572
_refine_ls_shift/su_max 0.002
_refine_ls_shift/su_mean 0.000
_refine_ls_structure_factor_coef Fsqd
_refine_ls_weighting_details 'calc w=1/[\s^2^(Fo^2^)+(0.0903P)^2^+0.6536P] where P=(Fo^2^+2Fc^2^)/3'
_refine_ls_weighting_scheme calc
_refine_ls_wR_factor_gt 0.1444
_refine_ls_wR_factor_ref 0.1666
_reflns_number_gt 6995
_reflns_number_total 9794
_reflns_threshold_expression >2sigma(I)
_cod_data_source_file om9000567_si_001.cif
_cod_data_source_block FO3477
_cod_depositor_comments
;
The following automatic conversions were performed:

'_exptl_absorpt_correction_type' value 'NONE' changed to 'none'
according to /home/saulius/struct/CIF-dictionaries/cif_core.dic
dictionary named 'cif_core.dic' version 2.4.2 from 2011-04-26.

Automatic conversion script
Id: cif_fix_values 1715 2011-07-08 13:25:40Z adriana 
;
_cod_original_sg_symbol_Hall P2ac2ab
_cod_original_sg_symbol_H-M P212121
_cod_database_code 4069152

loop_
_symmetry_equiv_pos_as_xyz
'x, y, z'
'-x+1/2, -y, z+1/2'
'-x, y+1/2, -z+1/2'
'x+1/2, -y+1/2, -z'

loop_
_atom_site_label
_atom_site_type_symbol
_atom_site_fract_x
_atom_site_fract_y
_atom_site_fract_z
_atom_site_U_iso_or_equiv
_atom_site_adp_type
_atom_site_occupancy
_atom_site_symmetry_multiplicity
_atom_site_calc_flag
_atom_site_refinement_flags
_atom_site_disorder_assembly
_atom_site_disorder_group
Mg1 Mg 0.56387(5) -0.00859(4) 0.02641(4) 0.04372(18) Uani 1 1 d . . .
C1 C 0.51590(15) -0.12239(14) -0.02132(13) 0.0451(5) Uani 1 1 d . . .
C2 C 0.43561(16) -0.12621(15) -0.06257(13) 0.0505(5) Uani 1 1 d . . .
C3 C 0.40256(17) -0.19965(18) -0.09080(16) 0.0593(6) Uani 1 1 d . . .
H3A H 0.3481 -0.1997 -0.1179 0.071 Uiso 1 1 calc R . .
C4 C 0.4463(2) -0.27176(17) -0.08063(16) 0.0641(7) Uani 1 1 d . . .
C5 C 0.52553(19) -0.26985(15) -0.04006(16) 0.0600(6) Uani 1 1 d . . .
H5A H 0.5570 -0.3191 -0.0320 0.072 Uiso 1 1 calc R . .
C6 C 0.55974(16) -0.19750(14) -0.01102(13) 0.0488(5) Uani 1 1 d . . .
C7 C 0.38617(19) -0.0487(2) -0.07936(19) 0.0691(8) Uani 1 1 d . . .
H7A H 0.3262 -0.0619 -0.0963 0.104 Uiso 1 1 calc R . .
H7B H 0.4165 -0.0185 -0.1205 0.104 Uiso 1 1 calc R . .
H7C H 0.3836 -0.0154 -0.0322 0.104 Uiso 1 1 calc R . .
C8 C 0.4088(3) -0.3515(2) -0.1113(3) 0.0996(12) Uani 1 1 d . . .
H8A H 0.3446 -0.3514 -0.1054 0.149 Uiso 1 1 calc R . .
H8B H 0.4338 -0.3971 -0.0820 0.149 Uiso 1 1 calc R . .
H8C H 0.4239 -0.3574 -0.1664 0.149 Uiso 1 1 calc R . .
C9 C 0.64530(19) -0.19920(18) 0.03429(18) 0.0648(7) Uani 1 1 d . . .
H9A H 0.6748 -0.2515 0.0260 0.097 Uiso 1 1 calc R . .
H9B H 0.6328 -0.1922 0.0897 0.097 Uiso 1 1 calc R . .
H9C H 0.6836 -0.1550 0.0164 0.097 Uiso 1 1 calc R . .
C10 C 0.47901(15) 0.05511(15) 0.10729(14) 0.0499(5) Uani 1 1 d . . .
C11 C 0.43992(16) 0.13006(15) 0.08849(15) 0.0523(5) Uani 1 1 d . . .
C12 C 0.38235(18) 0.1700(2) 0.13908(19) 0.0693(8) Uani 1 1 d . . .
H12A H 0.3576 0.2208 0.1243 0.083 Uiso 1 1 calc R . .
C13 C 0.3609(2) 0.1367(3) 0.2102(2) 0.0811(10) Uani 1 1 d . . .
C14 C 0.3987(2) 0.0631(2) 0.23023(18) 0.0788(9) Uani 1 1 d . . .
H14A H 0.3849 0.0396 0.2791 0.095 Uiso 1 1 calc R . .
C15 C 0.45668(18) 0.02237(18) 0.18064(15) 0.0620(7) Uani 1 1 d . . .
C16 C 0.45824(19) 0.16804(17) 0.01014(18) 0.0658(7) Uani 1 1 d . . .
H16A H 0.5200 0.1590 -0.0039 0.099 Uiso 1 1 calc R . .
H16B H 0.4465 0.2266 0.0126 0.099 Uiso 1 1 calc R . .
H16C H 0.4200 0.1431 -0.0291 0.099 Uiso 1 1 calc R . .
C17 C 0.2962(3) 0.1791(4) 0.2644(3) 0.1248(18) Uani 1 1 d . . .
H17A H 0.3119 0.2368 0.2689 0.187 Uiso 1 1 calc R . .
H17B H 0.2986 0.1536 0.3158 0.187 Uiso 1 1 calc R . .
H17C H 0.2365 0.1742 0.2433 0.187 Uiso 1 1 calc R . .
C18 C 0.4970(3) -0.0564(2) 0.20621(19) 0.0852(10) Uani 1 1 d . . .
H18A H 0.4616 -0.0799 0.2481 0.128 Uiso 1 1 calc R . .
H18B H 0.5570 -0.0465 0.2250 0.128 Uiso 1 1 calc R . .
H18C H 0.4988 -0.0942 0.1623 0.128 Uiso 1 1 calc R . .
C19 C 0.69252(15) 0.03649(13) -0.00706(14) 0.0468(5) Uani 1 1 d . . .
C20 C 0.71567(17) 0.06177(14) -0.08190(15) 0.0526(6) Uani 1 1 d . . .
C21 C 0.8029(2) 0.08372(15) -0.10148(18) 0.0619(7) Uani 1 1 d . . .
H21A H 0.8157 0.1012 -0.1528 0.074 Uiso 1 1 calc R . .
C22 C 0.86897(18) 0.08025(17) -0.0478(2) 0.0671(8) Uani 1 1 d . . .
C23 C 0.84811(17) 0.05636(16) 0.02683(19) 0.0621(7) Uani 1 1 d . . .
H23A H 0.8932 0.0543 0.0650 0.075 Uiso 1 1 calc R . .
C24 C 0.76221(16) 0.03510(14) 0.04755(15) 0.0523(6) Uani 1 1 d . . .
C25 C 0.6450(2) 0.06846(19) -0.14416(17) 0.0682(7) Uani 1 1 d . . .
H25A H 0.6059 0.0211 -0.1412 0.102 Uiso 1 1 calc R . .
H25B H 0.6728 0.0704 -0.1955 0.102 Uiso 1 1 calc R . .
H25C H 0.6107 0.1182 -0.1359 0.102 Uiso 1 1 calc R . .
C26 C 0.9638(2) 0.0994(2) -0.0704(3) 0.0945(12) Uani 1 1 d . . .
H26A H 0.9642 0.1402 -0.1119 0.142 Uiso 1 1 calc R . .
H26B H 0.9928 0.0497 -0.0886 0.142 Uiso 1 1 calc R . .
H26C H 0.9954 0.1207 -0.0251 0.142 Uiso 1 1 calc R . .
C27 C 0.7434(2) 0.01101(19) 0.13113(17) 0.0665(7) Uani 1 1 d . . .
H27A H 0.7971 0.0170 0.1621 0.100 Uiso 1 1 calc R . .
H27B H 0.7237 -0.0458 0.1328 0.100 Uiso 1 1 calc R . .
H27C H 0.6972 0.0463 0.1523 0.100 Uiso 1 1 calc R . .
Li1 Li 0.2678(3) 0.2332(3) -0.2407(3) 0.0614(11) Uani 1 1 d . A .
O1 O 0.22943(17) 0.20246(10) -0.13900(11) 0.0750(6) Uani 1 1 d . . .
O2 O 0.38280(14) 0.28313(14) -0.23041(12) 0.0730(6) Uani 1 1 d . . .
O3 O 0.27268(17) 0.13709(13) -0.30417(12) 0.0802(6) Uani 1 1 d . . .
O4 O 0.18512(13) 0.30842(11) -0.28316(12) 0.0655(5) Uani 1 1 d . . .
C28 C 0.2166(2) 0.12717(16) -0.10458(19) 0.0721(8) Uani 1 1 d . A .
H28A H 0.2674 0.0911 -0.1153 0.087 Uiso 1 1 calc R . .
H28B H 0.1628 0.1012 -0.1255 0.087 Uiso 1 1 calc R . .
C29 C 0.2074(2) 0.1408(2) -0.01925(19) 0.0740(8) Uani 1 1 d . . .
H29A H 0.1556 0.1115 0.0015 0.089 Uiso 1 1 calc R A .
H29B H 0.2607 0.1223 0.0088 0.089 Uiso 1 1 calc R . .
C30 C 0.1960(3) 0.2303(3) -0.0118(2) 0.0954(12) Uani 1 1 d . A .
H30A H 0.1329 0.2442 -0.0056 0.115 Uiso 0.541(12) 1 calc PR A 1
H30B H 0.2287 0.2510 0.0339 0.115 Uiso 0.541(12) 1 calc PR A 1
H30C H 0.1479 0.2430 0.0251 0.115 Uiso 0.459(12) 1 calc PR A 2
H30D H 0.2509 0.2559 0.0073 0.115 Uiso 0.459(12) 1 calc PR A 2
C31 C 0.2292(5) 0.2642(4) -0.0798(4) 0.072(2) Uiso 0.541(12) 1 d P A 1
H31A H 0.2898 0.2843 -0.0711 0.087 Uiso 0.541(12) 1 calc PR A 1
H31B H 0.1921 0.3106 -0.0963 0.087 Uiso 0.541(12) 1 calc PR A 1
C31A C 0.1741(5) 0.2605(3) -0.0903(3) 0.054(2) Uiso 0.459(12) 1 d P A 2
H31C H 0.1924 0.3178 -0.0976 0.065 Uiso 0.459(12) 1 calc PR A 2
H31D H 0.1105 0.2551 -0.1018 0.065 Uiso 0.459(12) 1 calc PR A 2
C32 C 0.4159(2) 0.35382(19) -0.26939(18) 0.0716(8) Uani 1 1 d . A .
H32A H 0.3713 0.3977 -0.2690 0.086 Uiso 1 1 calc R . .
H32B H 0.4306 0.3407 -0.3240 0.086 Uiso 1 1 calc R . .
C33 C 0.4961(2) 0.3799(3) -0.2268(2) 0.0868(10) Uani 1 1 d . . .
H33A H 0.5435 0.3957 -0.2634 0.104 Uiso 1 1 calc R A .
H33B H 0.4831 0.4266 -0.1923 0.104 Uiso 1 1 calc R . .
C34 C 0.5217(3) 0.3076(3) -0.1813(3) 0.1234(17) Uani 1 1 d . A .
H34A H 0.5623 0.2725 -0.2113 0.148 Uiso 0.474(14) 1 calc PR B 1
H34B H 0.5508 0.3237 -0.1322 0.148 Uiso 0.474(14) 1 calc PR B 1
H34C H 0.5145 0.3184 -0.1251 0.148 Uiso 0.526(14) 1 calc PR B 2
H34D H 0.5841 0.2937 -0.1913 0.148 Uiso 0.526(14) 1 calc PR B 2
C35 C 0.4400(5) 0.2661(5) -0.1661(5) 0.078(3) Uiso 0.474(14) 1 d P A 1
H35A H 0.4501 0.2068 -0.1614 0.093 Uiso 0.474(14) 1 calc PR B 1
H35B H 0.4136 0.2860 -0.1171 0.093 Uiso 0.474(14) 1 calc PR B 1
C35A C 0.4625(5) 0.2379(5) -0.2061(5) 0.082(3) Uiso 0.526(14) 1 d P A 2
H35C H 0.4883 0.2067 -0.2497 0.099 Uiso 0.526(14) 1 calc PR B 2
H35D H 0.4499 0.2005 -0.1623 0.099 Uiso 0.526(14) 1 calc PR B 2
C36 C 0.2332(3) 0.1299(2) -0.3778(2) 0.0913(11) Uani 1 1 d . A .
H36A H 0.2520 0.1753 -0.4118 0.110 Uiso 1 1 calc R . .
H36B H 0.1682 0.1315 -0.3729 0.110 Uiso 1 1 calc R . .
C37 C 0.2623(3) 0.0499(2) -0.4114(2) 0.0949(11) Uani 1 1 d . . .
H37A H 0.2131 0.0103 -0.4113 0.114 Uiso 1 1 calc R A .
H37B H 0.2833 0.0570 -0.4654 0.114 Uiso 1 1 calc R . .
C38 C 0.3342(3) 0.0219(3) -0.3608(3) 0.1063(14) Uani 1 1 d . A .
H38A H 0.3867 0.0082 -0.3924 0.128 Uiso 0.425(13) 1 calc PR C 1
H38B H 0.3159 -0.0274 -0.3321 0.128 Uiso 0.425(13) 1 calc PR C 1
H38C H 0.3348 -0.0382 -0.3569 0.128 Uiso 0.575(13) 1 calc PR C 2
H38D H 0.3920 0.0407 -0.3804 0.128 Uiso 0.575(13) 1 calc PR C 2
C39 C 0.3563(6) 0.0909(6) -0.3036(5) 0.076(3) Uiso 0.425(13) 1 d P A 1
H39A H 0.3699 0.0696 -0.2512 0.091 Uiso 0.425(13) 1 calc PR C 1
H39B H 0.4061 0.1245 -0.3222 0.091 Uiso 0.425(13) 1 calc PR C 1
C39A C 0.3139(5) 0.0584(4) -0.2874(3) 0.071(2) Uiso 0.575(13) 1 d P A 2
H39C H 0.3683 0.0662 -0.2565 0.085 Uiso 0.575(13) 1 calc PR C 2
H39D H 0.2731 0.0234 -0.2576 0.085 Uiso 0.575(13) 1 calc PR C 2
C40 C 0.0906(2) 0.2974(3) -0.2728(2) 0.0919(11) Uani 1 1 d D A .
H40A H 0.0683 0.3246 -0.2254 0.110 Uiso 0.514(9) 1 calc PR D 1
H40B H 0.0733 0.2393 -0.2726 0.110 Uiso 0.514(9) 1 calc PR D 1
H40C H 0.0796 0.2439 -0.2483 0.110 Uiso 0.486(9) 1 calc PR D 2
H40D H 0.0681 0.3400 -0.2373 0.110 Uiso 0.486(9) 1 calc PR D 2
C41 C 0.0618(8) 0.3418(8) -0.3484(5) 0.125(3) Uiso 0.514(9) 1 d PD A 1
H41A H 0.0158 0.3089 -0.3743 0.150 Uiso 0.514(9) 1 calc PR D 1
H41B H 0.0351 0.3947 -0.3342 0.150 Uiso 0.514(9) 1 calc PR D 1
C42 C 0.1345(4) 0.3566(4) -0.4043(4) 0.076(2) Uiso 0.514(9) 1 d P A 1
H42A H 0.1275 0.4096 -0.4309 0.091 Uiso 0.514(9) 1 calc PR D 1
H42B H 0.1379 0.3128 -0.4437 0.091 Uiso 0.514(9) 1 calc PR D 1
C43 C 0.2132(5) 0.3564(4) -0.3532(4) 0.0701(18) Uiso 0.514(9) 1 d P A 1
H43A H 0.2299 0.4125 -0.3385 0.084 Uiso 0.514(9) 1 calc PR D 1
H43B H 0.2638 0.3301 -0.3794 0.084 Uiso 0.514(9) 1 calc PR D 1
C41A C 0.0449(4) 0.3014(4) -0.3423(3) 0.0600(18) Uiso 0.486(9) 1 d P A 2
H41C H -0.0194 0.3070 -0.3350 0.072 Uiso 0.486(9) 1 calc PR D 2
H41D H 0.0579 0.2550 -0.3772 0.072 Uiso 0.486(9) 1 calc PR D 2
C42A C 0.0868(4) 0.3769(4) -0.3674(4) 0.064(2) Uiso 0.486(9) 1 d P A 2
H42C H 0.0560 0.4247 -0.3452 0.077 Uiso 0.486(9) 1 calc PR D 2
H42D H 0.0863 0.3814 -0.4247 0.077 Uiso 0.486(9) 1 calc PR D 2
C43A C 0.1821(5) 0.3716(4) -0.3366(4) 0.0630(18) Uiso 0.486(9) 1 d P A 2
H43C H 0.2234 0.3609 -0.3799 0.076 Uiso 0.486(9) 1 calc PR D 2
H43D H 0.1990 0.4234 -0.3114 0.076 Uiso 0.486(9) 1 calc PR D 2

loop_
_atom_site_aniso_label
_atom_site_aniso_U_11
_atom_site_aniso_U_22
_atom_site_aniso_U_33
_atom_site_aniso_U_23
_atom_site_aniso_U_13
_atom_site_aniso_U_12
Mg1 0.0437(4) 0.0457(4) 0.0418(3) -0.0037(3) 0.0014(3) 0.0017(3)
C1 0.0477(12) 0.0498(11) 0.0378(10) -0.0005(10) 0.0027(9) -0.0003(9)
C2 0.0458(12) 0.0589(13) 0.0469(12) -0.0023(10) 0.0009(10) -0.0029(11)
C3 0.0504(13) 0.0724(16) 0.0552(14) -0.0021(13) -0.0067(11) -0.0141(12)
C4 0.0733(17) 0.0569(14) 0.0623(15) -0.0002(12) -0.0013(14) -0.0224(13)
C5 0.0760(17) 0.0450(12) 0.0590(15) 0.0049(11) 0.0013(13) -0.0032(12)
C6 0.0549(13) 0.0482(11) 0.0434(11) 0.0013(9) 0.0025(10) -0.0035(10)
C7 0.0557(16) 0.0788(19) 0.0726(18) -0.0055(15) -0.0126(14) 0.0122(13)
C8 0.122(3) 0.069(2) 0.109(3) -0.008(2) -0.011(2) -0.041(2)
C9 0.0665(16) 0.0613(14) 0.0666(16) -0.0018(14) -0.0158(14) 0.0103(13)
C10 0.0459(12) 0.0574(13) 0.0465(12) -0.0092(11) 0.0039(10) -0.0083(10)
C11 0.0418(11) 0.0561(13) 0.0590(13) -0.0150(11) -0.0006(11) -0.0030(10)
C12 0.0523(15) 0.0768(18) 0.0789(19) -0.0302(16) -0.0003(14) 0.0086(13)
C13 0.0629(18) 0.109(3) 0.0709(19) -0.0364(19) 0.0174(15) -0.0044(18)
C14 0.0718(19) 0.113(3) 0.0519(15) -0.0181(17) 0.0183(14) -0.0200(19)
C15 0.0612(15) 0.0748(17) 0.0500(13) -0.0089(12) 0.0040(12) -0.0136(13)
C16 0.0616(16) 0.0568(14) 0.0789(18) -0.0010(13) -0.0002(14) 0.0026(12)
C17 0.082(2) 0.184(5) 0.108(3) -0.069(3) 0.030(2) 0.014(3)
C18 0.114(3) 0.081(2) 0.0608(17) 0.0110(16) 0.0087(18) -0.010(2)
C19 0.0455(12) 0.0387(10) 0.0563(13) -0.0110(10) 0.0039(10) 0.0029(9)
C20 0.0546(14) 0.0454(12) 0.0580(14) -0.0109(11) 0.0089(11) -0.0001(10)
C21 0.0681(17) 0.0511(13) 0.0664(16) -0.0150(12) 0.0239(14) -0.0064(12)
C22 0.0500(14) 0.0583(15) 0.093(2) -0.0297(15) 0.0150(15) -0.0067(11)
C23 0.0460(13) 0.0548(13) 0.0855(19) -0.0255(15) -0.0079(14) 0.0025(11)
C24 0.0492(12) 0.0445(12) 0.0631(15) -0.0141(11) -0.0018(11) 0.0078(10)
C25 0.079(2) 0.0713(18) 0.0539(15) -0.0015(13) 0.0021(14) 0.0011(15)
C26 0.0586(18) 0.090(2) 0.135(3) -0.038(2) 0.0276(19) -0.0207(16)
C27 0.0712(17) 0.0649(16) 0.0632(15) -0.0072(14) -0.0092(14) 0.0094(14)
Li1 0.068(3) 0.063(2) 0.053(2) 0.004(2) 0.000(2) 0.004(2)
O1 0.1300(18) 0.0393(9) 0.0557(10) 0.0009(8) 0.0206(11) -0.0071(10)
O2 0.0644(12) 0.0866(14) 0.0681(12) 0.0224(11) -0.0075(10) -0.0091(10)
O3 0.1006(16) 0.0746(13) 0.0655(12) -0.0115(11) -0.0074(11) 0.0249(12)
O4 0.0701(12) 0.0585(10) 0.0679(11) 0.0128(9) -0.0085(10) 0.0007(9)
C28 0.101(2) 0.0404(12) 0.0751(18) 0.0052(13) 0.0075(17) 0.0022(13)
C29 0.0636(16) 0.087(2) 0.0720(18) 0.0306(17) 0.0004(14) -0.0035(14)
C30 0.115(3) 0.110(3) 0.0612(18) -0.0102(18) 0.0026(19) 0.042(2)
C32 0.0759(19) 0.0743(18) 0.0647(16) 0.0106(15) 0.0080(14) -0.0100(15)
C33 0.084(2) 0.106(3) 0.0697(19) -0.0158(19) 0.0135(18) -0.024(2)
C34 0.097(3) 0.145(4) 0.128(4) 0.027(3) -0.044(3) -0.029(3)
C36 0.094(2) 0.092(2) 0.088(2) -0.011(2) -0.022(2) 0.018(2)
C37 0.097(3) 0.094(2) 0.093(3) -0.031(2) -0.016(2) 0.013(2)
C38 0.123(3) 0.089(3) 0.107(3) -0.028(2) -0.028(3) 0.035(2)
C40 0.0672(19) 0.103(2) 0.105(3) -0.026(2) -0.0072(19) 0.0104(18)

loop_
_atom_type_symbol
_atom_type_description
_atom_type_scat_dispersion_real
_atom_type_scat_dispersion_imag
_atom_type_scat_source
C C 0.0033 0.0016 'International Tables Vol C Tables 4.2.6.8 and 6.1.1.4'
H H 0.0000 0.0000 'International Tables Vol C Tables 4.2.6.8 and 6.1.1.4'
Li Li -0.0003 0.0001 'International Tables Vol C Tables 4.2.6.8 and 6.1.1.4'
O O 0.0106 0.0060 'International Tables Vol C Tables 4.2.6.8 and 6.1.1.4'
Mg Mg 0.0486 0.0363 'International Tables Vol C Tables 4.2.6.8 and 6.1.1.4'

loop_
_geom_angle_atom_site_label_1
_geom_angle_atom_site_label_2
_geom_angle_atom_site_label_3
_geom_angle
C10 Mg1 C1 117.41(9)
C10 Mg1 C19 122.81(9)
C1 Mg1 C19 119.78(9)
C6 C1 C2 115.5(2)
C6 C1 Mg1 123.17(16)
C2 C1 Mg1 121.26(17)
C3 C2 C1 121.6(2)
C3 C2 C7 119.0(2)
C1 C2 C7 119.3(2)
C4 C3 C2 122.0(2)
C3 C4 C5 117.6(2)
C3 C4 C8 121.3(3)
C5 C4 C8 121.1(3)
C6 C5 C4 121.5(2)
C5 C6 C1 121.7(2)
C5 C6 C9 119.3(2)
C1 C6 C9 119.0(2)
C11 C10 C15 116.0(2)
C11 C10 Mg1 121.77(18)
C15 C10 Mg1 122.2(2)
C12 C11 C10 122.2(3)
C12 C11 C16 118.5(3)
C10 C11 C16 119.3(2)
C13 C12 C11 120.9(3)
C12 C13 C14 118.1(3)
C12 C13 C17 120.9(4)
C14 C13 C17 121.0(4)
C13 C14 C15 121.9(3)
C14 C15 C10 121.0(3)
C14 C15 C18 119.5(3)
C10 C15 C18 119.6(3)
C20 C19 C24 115.4(2)
C20 C19 Mg1 124.96(18)
C24 C19 Mg1 119.44(18)
C19 C20 C21 122.1(3)
C19 C20 C25 119.6(2)
C21 C20 C25 118.3(3)
C22 C21 C20 121.1(3)
C21 C22 C23 118.2(2)
C21 C22 C26 120.9(3)
C23 C22 C26 120.8(3)
C22 C23 C24 121.5(3)
C23 C24 C19 121.6(3)
C23 C24 C27 118.8(2)
C19 C24 C27 119.5(2)
O4 Li1 O1 108.8(3)
O4 Li1 O3 109.8(2)
O1 Li1 O3 108.4(2)
O4 Li1 O2 110.7(2)
O1 Li1 O2 107.6(2)
O3 Li1 O2 111.4(3)
C28 O1 C31 109.0(3)
C28 O1 C31A 104.3(3)
C31 O1 C31A 33.5(3)
C28 O1 Li1 132.1(2)
C31 O1 Li1 117.6(3)
C31A O1 Li1 120.4(3)
C32 O2 C35 107.9(4)
C32 O2 C35A 104.6(3)
C35 O2 C35A 35.8(4)
C32 O2 Li1 128.1(2)
C35 O2 Li1 122.2(4)
C35A O2 Li1 123.4(3)
C36 O3 C39A 106.6(3)
C36 O3 C39 109.2(4)
C39A O3 C39 34.8(4)
C36 O3 Li1 124.4(2)
C39A O3 Li1 129.0(3)
C39 O3 Li1 116.8(4)
C43A O4 C40 98.1(4)
C43A O4 C43 23.8(3)
C40 O4 C43 116.3(4)
C43A O4 Li1 139.6(4)
C40 O4 Li1 121.4(3)
C43 O4 Li1 117.5(4)
O1 C28 C29 107.5(2)
C30 C29 C28 104.2(2)
C31 C30 C31A 34.6(3)
C31 C30 C29 106.3(4)
C31A C30 C29 106.2(3)
C30 C31 O1 108.4(5)
C30 C31A O1 99.8(4)
O2 C32 C33 106.9(3)
C34 C33 C32 104.2(3)
C35 C34 C33 104.6(4)
C35 C34 C35A 35.2(4)
C33 C34 C35A 107.6(4)
O2 C35 C34 106.8(5)
O2 C35A C34 100.7(5)
O3 C36 C37 107.1(3)
C38 C37 C36 105.3(3)
C39A C38 C37 103.4(4)
C39A C38 C39 34.2(3)
C37 C38 C39 108.1(4)
O3 C39 C38 100.8(6)
C38 C39A O3 106.7(4)
C41A C40 O4 112.4(4)
C41A C40 C41 27.5(5)
O4 C40 C41 96.7(6)
C42 C41 C40 114.2(8)
C41 C42 C43 102.3(6)
C42 C43 O4 104.5(5)
C40 C41A C42A 94.5(5)
C41A C42A C43A 105.0(5)
O4 C43A C42A 107.6(5)

loop_
_geom_bond_atom_site_label_1
_geom_bond_atom_site_label_2
_geom_bond_distance
Mg1 C10 2.167(2)
Mg1 C1 2.169(2)
Mg1 C19 2.167(2)
C1 C6 1.414(3)
C1 C2 1.412(3)
C2 C3 1.394(4)
C2 C7 1.506(4)
C3 C4 1.369(4)
C4 C5 1.392(4)
C4 C8 1.524(4)
C5 C6 1.390(3)
C6 C9 1.516(4)
C10 C11 1.405(4)
C10 C15 1.414(4)
C11 C12 1.398(4)
C11 C16 1.512(4)
C12 C13 1.380(5)
C13 C14 1.382(5)
C13 C17 1.524(4)
C14 C15 1.397(4)
C15 C18 1.498(5)
C19 C20 1.399(4)
C19 C24 1.416(3)
C20 C21 1.413(4)
C20 C25 1.521(4)
C21 C22 1.365(5)
C22 C23 1.381(5)
C22 C26 1.524(4)
C23 C24 1.397(4)
C24 C27 1.520(4)
Li1 O4 1.908(5)
Li1 O1 1.913(5)
Li1 O3 1.922(5)
Li1 O2 1.938(5)
O1 C28 1.386(3)
O1 C31 1.437(6)
O1 C31A 1.522(6)
O2 C32 1.433(3)
O2 C35 1.435(8)
O2 C35A 1.481(7)
O3 C36 1.407(4)
O3 C39A 1.465(6)
O3 C39 1.479(9)
O4 C43A 1.388(7)
O4 C40 1.458(4)
O4 C43 1.502(7)
C28 C29 1.493(5)
C29 C30 1.486(5)
C30 C31 1.392(7)
C30 C31A 1.478(7)
C32 C33 1.485(5)
C33 C34 1.476(6)
C34 C35 1.439(9)
C34 C35A 1.517(8)
C36 C37 1.504(5)
C37 C38 1.471(6)
C38 C39A 1.434(7)
C38 C39 1.540(9)
C40 C41A 1.384(7)
C40 C41 1.554(6)
C41 C42 1.486(14)
C42 C43 1.483(9)
C41A C42A 1.460(10)
C42A C43A 1.543(9)
